data_4350569
loop_
_publ_author_name
'Dong, Yu-Bin'
'Sun, Ting'
'Ma, Jian-Ping'
'Zhao, Xia-Xia'
'Huang, Ru-Qi'

_publ_section_title
;
 Ag(I) and Cu(II) discrete and polymeric complexes based on single- and
 double-armed oxadiazole-bridging organic clips.
;
_journal_issue 26
_journal_name_full 'Inorganic chemistry'
_journal_page_first 10613
_journal_page_last 10628
_journal_paper_doi 10.1021/ic0612552
_journal_volume 45
_journal_year 2006
_chemical_formula_sum 'C26 H16 Cl2 Cu N4 O5'
_chemical_formula_weight 598.87
_space_group_IT_number 58
_space_group_name_Hall '-P 2 2n'
_space_group_name_H-M_alt 'P n n m'
_symmetry_cell_setting orthorhombic
_symmetry_space_group_name_H-M 'P n n m'
_atom_sites_solution_hydrogens geom
_atom_sites_solution_primary direct
_atom_sites_solution_secondary difmap
_audit_creation_method SHELXL-97
_cell_angle_alpha 90.00
_cell_angle_beta 90.00
_cell_angle_gamma 90.00
_cell_formula_units_Z 8
_cell_length_a 8.9924(7)
_cell_length_b 20.6550(14)
_cell_length_c 26.1776(19)
_cell_measurement_temperature 293(2)
_cell_volume 4862.2(6)
_computing_cell_refinement 'Bruker SMART'
_computing_data_collection 'Bruker SMART'
_computing_data_reduction 'Bruker SAINT'
_computing_molecular_graphics 'Bruker SHELXTL'
_computing_publication_material 'Bruker SHELXTL'
_computing_structure_refinement 'SHELXL-97 (Sheldrick, 1997)'
_computing_structure_solution 'SHELXS-97 (Sheldrick, 1990)'
_diffrn_ambient_temperature 293(2)
_diffrn_measured_fraction_theta_full 0.999
_diffrn_measured_fraction_theta_max 0.999
_diffrn_measurement_device_type 'CCD area detector'
_diffrn_measurement_method 'phi and omega scans'
_diffrn_radiation_monochromator graphite
_diffrn_radiation_source 'fine-focus sealed tube'
_diffrn_radiation_type MoK\a
_diffrn_radiation_wavelength 0.71073
_diffrn_reflns_av_R_equivalents 0.0981
_diffrn_reflns_av_sigmaI/netI 0.0622
_diffrn_reflns_limit_h_max 10
_diffrn_reflns_limit_h_min -10
_diffrn_reflns_limit_k_max 23
_diffrn_reflns_limit_k_min -16
_diffrn_reflns_limit_l_max 29
_diffrn_reflns_limit_l_min -28
_diffrn_reflns_number 16875
_diffrn_reflns_theta_full 23.50
_diffrn_reflns_theta_max 23.50
_diffrn_reflns_theta_min 1.97
_exptl_absorpt_coefficient_mu 1.166
_exptl_absorpt_correction_T_max 0.9333
_exptl_absorpt_correction_T_min 0.8445
_exptl_absorpt_correction_type multi-scan
_exptl_absorpt_process_details sadabs
_exptl_crystal_colour green
_exptl_crystal_density_diffrn 1.636
_exptl_crystal_density_method 'not measured'
_exptl_crystal_description plan
_exptl_crystal_F_000 2424
_exptl_crystal_size_max 0.15
_exptl_crystal_size_mid 0.10
_exptl_crystal_size_min 0.06
_refine_diff_density_max 0.771
_refine_diff_density_min -0.961
_refine_diff_density_rms '0.119 End ===='
_refine_ls_extinction_method none
_refine_ls_goodness_of_fit_ref 1.084
_refine_ls_hydrogen_treatment constr
_refine_ls_matrix_type full
_refine_ls_number_parameters 352
_refine_ls_number_reflns 3690
_refine_ls_number_restraints 0
_refine_ls_restrained_S_all 1.084
_refine_ls_R_factor_all 0.1210
_refine_ls_R_factor_gt 0.0920
_refine_ls_shift/su_max 0.000
_refine_ls_shift/su_mean 0.000
_refine_ls_structure_factor_coef Fsqd
_refine_ls_weighting_details 'calc w=1/[\s^2^(Fo^2^)+(0.1491P)^2^+3.2909P] where P=(Fo^2^+2Fc^2^)/3'
_refine_ls_weighting_scheme calc
_refine_ls_wR_factor_gt 0.2272
_refine_ls_wR_factor_ref 0.2459
_reflns_number_gt 2787
_reflns_number_total 3690
_reflns_threshold_expression >2sigma(I)
_cod_data_source_file ic0612552si20060706_013537.cif
_cod_data_source_block 5
_cod_depositor_comments
;
The following automatic conversions were performed:

data item '_symmetry_cell_setting' value 'Orthorhombic' was changed
to 'orthorhombic' in accordance with the
/home/saulius/struct/COD-crude-data/automatic-downloads/DataCite-retrospective/ACS/depositions/lib/dictionaries/cif_core.dic
dictionary named 'cif_core.dic' version 2.4.2 last updated on
2011-04-26.

Automatic conversion script
Id: cif_fix_values 6909 2019-04-08 15:41:33Z antanas 
;
_cod_original_sg_symbol_H-M Pnnm
_cod_database_code 4350569

loop_
_symmetry_equiv_pos_as_xyz
'x, y, z'
'-x, -y, z'
'-x+1/2, y+1/2, -z+1/2'
'x+1/2, -y+1/2, -z+1/2'
'-x, -y, -z'
'x, y, -z'
'x-1/2, -y-1/2, z-1/2'
'-x-1/2, y-1/2, z-1/2'

loop_
_atom_site_label
_atom_site_type_symbol
_atom_site_fract_x
_atom_site_fract_y
_atom_site_fract_z
_atom_site_U_iso_or_equiv
_atom_site_adp_type
_atom_site_occupancy
_atom_site_symmetry_multiplicity
_atom_site_calc_flag
_atom_site_refinement_flags
Cu1 Cu 0.27729(16) 0.19253(8) 0.0000 0.0377(5) Uani 1 2 d S
Cu2 Cu 0.7035(2) 0.51148(7) 0.0000 0.0441(5) Uani 1 2 d S
N1 N 0.4544(7) 0.3460(3) 0.2728(2) 0.0308(16) Uani 1 1 d .
N2 N 0.5550(7) 0.3972(3) 0.2733(2) 0.0288(15) Uani 1 1 d .
N3 N 0.2750(7) 0.2219(3) 0.0733(2) 0.0335(16) Uani 1 1 d .
N4 N 0.7291(9) 0.5022(3) 0.0756(2) 0.0415(19) Uani 1 1 d .
C1 C 0.7462(8) 0.5072(4) 0.3163(3) 0.0244(18) Uani 1 1 d .
C2 C 0.8328(9) 0.5537(4) 0.3401(3) 0.038(2) Uani 1 1 d .
H2 H 0.8826 0.5846 0.3208 0.046 Uiso 1 1 calc R
C3 C 0.8449(10) 0.5539(5) 0.3920(3) 0.047(2) Uani 1 1 d .
H3 H 0.9052 0.5843 0.4080 0.056 Uiso 1 1 calc R
C4 C 0.7678(10) 0.5091(5) 0.4207(3) 0.049(3) Uani 1 1 d .
H4 H 0.7741 0.5103 0.4562 0.059 Uiso 1 1 calc R
C5 C 0.6826(9) 0.4632(4) 0.3976(3) 0.038(2) Uani 1 1 d .
H5 H 0.6321 0.4329 0.4173 0.045 Uiso 1 1 calc R
C6 C 0.6708(8) 0.4614(4) 0.3448(3) 0.0261(17) Uani 1 1 d .
C7 C 0.5771(8) 0.4122(4) 0.3206(3) 0.0270(17) Uani 1 1 d .
C8 C 0.4238(9) 0.3338(4) 0.3195(3) 0.0275(18) Uani 1 1 d .
C9 C 0.3213(8) 0.2862(4) 0.3418(3) 0.0302(19) Uani 1 1 d .
C10 C 0.3011(9) 0.2851(4) 0.3951(3) 0.035(2) Uani 1 1 d .
H10 H 0.3502 0.3150 0.4156 0.042 Uiso 1 1 calc R
C11 C 0.2093(10) 0.2400(4) 0.4168(3) 0.039(2) Uani 1 1 d .
H11 H 0.1959 0.2399 0.4521 0.047 Uiso 1 1 calc R
C12 C 0.1367(10) 0.1949(4) 0.3876(3) 0.043(2) Uani 1 1 d .
H12 H 0.0747 0.1645 0.4029 0.051 Uiso 1 1 calc R
C13 C 0.1562(10) 0.1950(4) 0.3356(3) 0.040(2) Uani 1 1 d .
H13 H 0.1064 0.1649 0.3155 0.048 Uiso 1 1 calc R
C14 C 0.2483(8) 0.2392(4) 0.3133(3) 0.0259(18) Uani 1 1 d .
C15 C 0.2049(8) 0.2741(4) 0.2291(3) 0.0271(18) Uani 1 1 d .
C16 C 0.2387(8) 0.2563(4) 0.1748(3) 0.0284(19) Uani 1 1 d .
C17 C 0.1688(10) 0.2904(4) 0.1362(3) 0.041(2) Uani 1 1 d .
H17 H 0.1082 0.3255 0.1439 0.049 Uiso 1 1 calc R
C18 C 0.1899(10) 0.2717(4) 0.0865(3) 0.043(2) Uani 1 1 d .
H18 H 0.1424 0.2950 0.0609 0.052 Uiso 1 1 calc R
C19 C 0.3462(9) 0.1910(4) 0.1108(3) 0.036(2) Uani 1 1 d .
H19 H 0.4103 0.1575 0.1020 0.043 Uiso 1 1 calc R
C20 C 0.3300(8) 0.2059(4) 0.1619(3) 0.032(2) Uani 1 1 d .
H20 H 0.3798 0.1824 0.1869 0.039 Uiso 1 1 calc R
C21 C 0.6706(14) 0.5401(5) 0.1105(3) 0.073(4) Uani 1 1 d .
H21 H 0.6110 0.5741 0.0993 0.087 Uiso 1 1 calc R
C22 C 0.6905(12) 0.5335(5) 0.1620(3) 0.057(3) Uani 1 1 d .
H22 H 0.6434 0.5614 0.1847 0.068 Uiso 1 1 calc R
C23 C 0.7809(8) 0.4851(4) 0.1795(3) 0.0274(18) Uani 1 1 d .
C24 C 0.8471(9) 0.4465(4) 0.1433(3) 0.040(2) Uani 1 1 d .
H24 H 0.9122 0.4139 0.1534 0.048 Uiso 1 1 calc R
C25 C 0.8178(10) 0.4556(5) 0.0920(3) 0.045(2) Uani 1 1 d .
H25 H 0.8617 0.4281 0.0683 0.054 Uiso 1 1 calc R
C26 C 0.8119(8) 0.4720(4) 0.2341(3) 0.0250(18) Uani 1 1 d .
O1 O 0.4961(5) 0.3734(2) 0.35257(18) 0.0266(12) Uani 1 1 d .
O2 O 0.1237(7) 0.3166(3) 0.2420(2) 0.0448(16) Uani 1 1 d .
O3 O 0.2754(6) 0.2332(2) 0.26116(17) 0.0284(13) Uani 1 1 d .
O4 O 0.8979(6) 0.4344(3) 0.2497(2) 0.0459(16) Uani 1 1 d .
O5 O 0.7302(6) 0.5122(2) 0.26368(17) 0.0272(12) Uani 1 1 d .
Cl1 Cl 0.4480(4) 0.58054(14) 0.0000 0.0458(9) Uani 1 2 d S
Cl2 Cl 0.4982(4) 0.14673(18) 0.0000 0.0533(10) Uani 1 2 d S
Cl3 Cl 0.8787(4) 0.59174(16) 0.0000 0.0521(9) Uani 1 2 d S
Cl4 Cl 0.0386(4) 0.1665(2) 0.0000 0.0625(11) Uani 1 2 d S

loop_
_atom_site_aniso_label
_atom_site_aniso_U_11
_atom_site_aniso_U_22
_atom_site_aniso_U_33
_atom_site_aniso_U_23
_atom_site_aniso_U_13
_atom_site_aniso_U_12
Cu1 0.0437(9) 0.0593(11) 0.0102(7) 0.000 0.000 0.0053(7)
Cu2 0.0820(12) 0.0416(10) 0.0085(8) 0.000 0.000 -0.0026(8)
N1 0.040(4) 0.040(4) 0.012(4) -0.006(3) -0.001(3) -0.008(3)
N2 0.034(4) 0.041(4) 0.011(3) -0.003(3) 0.001(3) -0.005(3)
N3 0.050(4) 0.042(4) 0.009(3) -0.003(3) -0.006(3) 0.007(3)
N4 0.074(5) 0.036(4) 0.014(4) 0.004(3) -0.001(3) -0.005(4)
C1 0.030(4) 0.036(5) 0.008(4) -0.007(3) 0.006(3) 0.001(3)
C2 0.045(5) 0.046(5) 0.025(5) 0.002(4) 0.006(4) -0.007(4)
C3 0.055(6) 0.060(6) 0.024(5) -0.009(4) -0.007(4) -0.022(5)
C4 0.068(6) 0.065(7) 0.014(4) -0.008(4) -0.013(4) -0.017(5)
C5 0.052(5) 0.052(6) 0.009(4) 0.003(4) -0.005(4) -0.015(4)
C6 0.027(4) 0.036(5) 0.015(4) -0.003(3) -0.001(3) -0.003(3)
C7 0.029(4) 0.030(4) 0.022(4) 0.000(3) 0.003(3) 0.003(3)
C8 0.034(4) 0.033(4) 0.016(4) -0.005(3) 0.000(3) 0.003(4)
C9 0.032(4) 0.040(5) 0.018(4) 0.001(3) 0.002(3) 0.005(4)
C10 0.039(5) 0.048(5) 0.018(4) 0.003(4) -0.007(4) -0.005(4)
C11 0.060(6) 0.052(6) 0.006(4) 0.002(4) 0.003(4) 0.004(4)
C12 0.059(6) 0.053(6) 0.017(5) 0.004(4) 0.007(4) -0.012(5)
C13 0.054(5) 0.037(5) 0.029(5) -0.005(4) -0.009(4) -0.021(4)
C14 0.033(5) 0.026(4) 0.018(4) -0.005(3) -0.005(3) -0.001(3)
C15 0.028(4) 0.044(5) 0.009(4) 0.000(3) -0.005(3) -0.006(4)
C16 0.031(5) 0.037(5) 0.018(4) -0.002(3) -0.005(3) -0.003(4)
C17 0.056(6) 0.044(5) 0.023(5) -0.001(4) -0.003(4) 0.019(4)
C18 0.063(6) 0.049(6) 0.016(5) 0.007(4) 0.002(4) 0.023(5)
C19 0.040(5) 0.058(6) 0.011(4) -0.002(4) -0.007(4) 0.014(4)
C20 0.034(4) 0.042(5) 0.021(5) 0.003(4) -0.002(4) 0.007(4)
C21 0.145(11) 0.063(7) 0.010(5) -0.008(5) -0.005(6) 0.041(7)
C22 0.103(8) 0.050(6) 0.018(5) -0.005(4) -0.001(5) 0.039(6)
C23 0.033(4) 0.033(5) 0.016(4) 0.002(3) 0.008(3) -0.003(4)
C24 0.048(5) 0.044(5) 0.028(5) -0.008(4) 0.002(4) 0.013(4)
C25 0.065(6) 0.055(6) 0.014(4) -0.014(4) 0.004(4) 0.008(5)
C26 0.021(4) 0.035(5) 0.019(4) -0.006(3) 0.009(3) 0.002(4)
O1 0.036(3) 0.032(3) 0.012(3) -0.003(2) -0.004(2) -0.005(2)
O2 0.052(4) 0.056(4) 0.026(3) -0.008(3) -0.001(3) 0.022(3)
O3 0.044(3) 0.036(3) 0.005(3) 0.000(2) 0.000(2) 0.005(2)
O4 0.048(4) 0.066(4) 0.023(3) -0.005(3) -0.010(3) 0.035(3)
O5 0.038(3) 0.036(3) 0.008(3) 0.002(2) 0.000(2) 0.004(2)
Cl1 0.086(2) 0.0335(17) 0.0183(15) 0.000 0.000 0.0038(16)
Cl2 0.057(2) 0.083(3) 0.0193(16) 0.000 0.000 0.0274(18)
Cl3 0.073(2) 0.053(2) 0.0297(18) 0.000 0.000 -0.0059(17)
Cl4 0.045(2) 0.117(3) 0.0256(18) 0.000 0.000 -0.0108(19)

loop_
_atom_type_symbol
_atom_type_description
_atom_type_scat_dispersion_real
_atom_type_scat_dispersion_imag
_atom_type_scat_source
C C 0.0033 0.0016 'International Tables Vol C Tables 4.2.6.8 and 6.1.1.4'
H H 0.0000 0.0000 'International Tables Vol C Tables 4.2.6.8 and 6.1.1.4'
N N 0.0061 0.0033 'International Tables Vol C Tables 4.2.6.8 and 6.1.1.4'
O O 0.0106 0.0060 'International Tables Vol C Tables 4.2.6.8 and 6.1.1.4'
Cl Cl 0.1484 0.1585 'International Tables Vol C Tables 4.2.6.8 and 6.1.1.4'
Cu Cu 0.3201 1.2651 'International Tables Vol C Tables 4.2.6.8 and 6.1.1.4'

loop_
_geom_angle_atom_site_label_1
_geom_angle_atom_site_label_2
_geom_angle_atom_site_label_3
_geom_angle
_geom_angle_site_symmetry_1
_geom_angle_site_symmetry_3
N3 Cu1 N3 144.8(4) . 6
N3 Cu1 Cl2 97.98(19) . .
N3 Cu1 Cl2 97.98(19) 6 .
N3 Cu1 Cl4 93.6(2) . .
N3 Cu1 Cl4 93.6(2) 6 .
Cl2 Cu1 Cl4 140.45(17) . .
N4 Cu2 N4 162.8(4) . 6
N4 Cu2 Cl3 89.4(2) . .
N4 Cu2 Cl3 89.4(2) 6 .
N4 Cu2 Cl1 89.4(2) . 5_665
N4 Cu2 Cl1 89.4(2) 6 5_665
Cl3 Cu2 Cl1 172.09(15) . 5_665
N4 Cu2 Cl1 98.5(2) . .
N4 Cu2 Cl1 98.5(2) 6 .
Cl3 Cu2 Cl1 101.71(13) . .
Cl1 Cu2 Cl1 86.20(11) 5_665 .
C8 N1 N2 106.2(6) . .
C7 N2 N1 107.0(6) . .
C18 N3 C19 117.1(7) . .
C18 N3 Cu1 119.2(5) . .
C19 N3 Cu1 123.4(6) . .
C21 N4 C25 116.8(7) . .
C21 N4 Cu2 125.7(6) . .
C25 N4 Cu2 117.4(6) . .
C6 C1 C2 120.6(7) . .
C6 C1 O5 122.3(6) . .
C2 C1 O5 117.0(7) . .
C3 C2 C1 119.7(8) . .
C2 C3 C4 120.1(8) . .
C5 C4 C3 120.5(8) . .
C4 C5 C6 120.3(8) . .
C1 C6 C5 118.8(7) . .
C1 C6 C7 121.6(7) . .
C5 C6 C7 119.6(7) . .
N2 C7 O1 111.4(6) . .
N2 C7 C6 132.1(7) . .
O1 C7 C6 116.5(6) . .
N1 C8 O1 112.9(7) . .
N1 C8 C9 130.2(7) . .
O1 C8 C9 116.9(6) . .
C14 C9 C10 117.3(7) . .
C14 C9 C8 123.6(7) . .
C10 C9 C8 119.0(7) . .
C11 C10 C9 120.1(8) . .
C10 C11 C12 121.1(7) . .
C11 C12 C13 119.5(8) . .
C14 C13 C12 120.2(7) . .
C13 C14 C9 121.7(7) . .
C13 C14 O3 117.8(6) . .
C9 C14 O3 120.3(7) . .
O2 C15 O3 125.1(7) . .
O2 C15 C16 125.0(7) . .
O3 C15 C16 109.9(7) . .
C20 C16 C17 118.7(7) . .
C20 C16 C15 122.8(7) . .
C17 C16 C15 118.4(7) . .
C18 C17 C16 119.2(8) . .
N3 C18 C17 123.0(8) . .
N3 C19 C20 123.6(8) . .
C16 C20 C19 118.2(7) . .
N4 C21 C22 125.0(9) . .
C21 C22 C23 118.8(8) . .
C22 C23 C24 116.8(7) . .
C22 C23 C26 124.7(7) . .
C24 C23 C26 118.5(7) . .
C23 C24 C25 120.5(8) . .
N4 C25 C24 122.0(8) . .
O4 C26 O5 124.5(7) . .
O4 C26 C23 125.7(7) . .
O5 C26 C23 109.8(6) . .
C8 O1 C7 102.6(6) . .
C15 O3 C14 118.1(6) . .
C26 O5 C1 117.8(6) . .
Cu2 Cl1 Cu2 93.80(11) 5_665 .

loop_
_geom_bond_atom_site_label_1
_geom_bond_atom_site_label_2
_geom_bond_distance
_geom_bond_site_symmetry_2
Cu1 N3 2.013(6) .
Cu1 N3 2.013(6) 6
Cu1 Cl2 2.200(3) .
Cu1 Cl4 2.213(4) .
Cu2 N4 2.002(7) .
Cu2 N4 2.002(7) 6
Cu2 Cl3 2.287(4) .
Cu2 Cl1 2.339(4) 5_665
Cu2 Cl1 2.704(4) .
N1 C8 1.279(9) .
N1 N2 1.393(9) .
N2 C7 1.290(9) .
N3 C18 1.328(10) .
N3 C19 1.335(10) .
N4 C21 1.313(11) .
N4 C25 1.322(11) .
C1 C6 1.382(10) .
C1 C2 1.384(11) .
C1 O5 1.390(8) .
C2 C3 1.361(11) .
C3 C4 1.380(12) .
C4 C5 1.361(11) .
C5 C6 1.385(10) .
C6 C7 1.465(10) .
C7 O1 1.369(9) .
C8 O1 1.356(9) .
C8 C9 1.469(11) .
C9 C14 1.389(11) .
C9 C10 1.407(11) .
C10 C11 1.369(11) .
C11 C12 1.370(12) .
C12 C13 1.373(11) .
C13 C14 1.363(11) .
C14 O3 1.393(8) .
C15 O2 1.190(9) .
C15 O3 1.348(9) .
C15 C16 1.500(10) .
C16 C20 1.367(11) .
C16 C17 1.383(11) .
C17 C18 1.369(11) .
C19 C20 1.383(11) .
C21 C22 1.367(12) .
C22 C23 1.367(12) .
C23 C24 1.375(11) .
C23 C26 1.481(10) .
C24 C25 1.381(11) .
C26 O4 1.170(9) .
C26 O5 1.352(8) .
Cl1 Cu2 2.339(4) 5_665

loop_
_geom_torsion_atom_site_label_1
_geom_torsion_atom_site_label_2
_geom_torsion_atom_site_label_3
_geom_torsion_atom_site_label_4
_geom_torsion
_geom_torsion_site_symmetry_1
_geom_torsion_site_symmetry_4
C8 N1 N2 C7 -0.1(8) . .
N3 Cu1 N3 C18 39.1(11) 6 .
Cl2 Cu1 N3 C18 155.4(7) . .
Cl4 Cu1 N3 C18 -62.5(7) . .
N3 Cu1 N3 C19 -146.3(6) 6 .
Cl2 Cu1 N3 C19 -30.0(7) . .
Cl4 Cu1 N3 C19 112.1(7) . .
N4 Cu2 N4 C21 165.6(11) 6 .
Cl3 Cu2 N4 C21 79.3(9) . .
Cl1 Cu2 N4 C21 -108.5(9) 5_665 .
Cl1 Cu2 N4 C21 -22.4(9) . .
N4 Cu2 N4 C25 -11.3(19) 6 .
Cl3 Cu2 N4 C25 -97.6(7) . .
Cl1 Cu2 N4 C25 74.6(7) 5_665 .
Cl1 Cu2 N4 C25 160.7(7) . .
C6 C1 C2 C3 0.6(12) . .
O5 C1 C2 C3 175.8(8) . .
C1 C2 C3 C4 -1.8(14) . .
C2 C3 C4 C5 1.9(15) . .
C3 C4 C5 C6 -0.8(15) . .
C2 C1 C6 C5 0.5(12) . .
O5 C1 C6 C5 -174.5(7) . .
C2 C1 C6 C7 179.3(7) . .
O5 C1 C6 C7 4.4(11) . .
C4 C5 C6 C1 -0.3(13) . .
C4 C5 C6 C7 -179.2(8) . .
N1 N2 C7 O1 0.1(8) . .
N1 N2 C7 C6 179.7(8) . .
C1 C6 C7 N2 6.6(13) . .
C5 C6 C7 N2 -174.5(8) . .
C1 C6 C7 O1 -173.7(7) . .
C5 C6 C7 O1 5.1(11) . .
N2 N1 C8 O1 0.2(9) . .
N2 N1 C8 C9 178.0(8) . .
N1 C8 C9 C14 7.5(14) . .
O1 C8 C9 C14 -174.8(7) . .
N1 C8 C9 C10 -176.3(8) . .
O1 C8 C9 C10 1.4(11) . .
C14 C9 C10 C11 -1.7(12) . .
C8 C9 C10 C11 -178.2(8) . .
C9 C10 C11 C12 0.6(13) . .
C10 C11 C12 C13 0.0(14) . .
C11 C12 C13 C14 0.7(14) . .
C12 C13 C14 C9 -1.9(13) . .
C12 C13 C14 O3 173.9(8) . .
C10 C9 C14 C13 2.4(12) . .
C8 C9 C14 C13 178.7(8) . .
C10 C9 C14 O3 -173.2(6) . .
C8 C9 C14 O3 3.1(12) . .
O2 C15 C16 C20 -178.3(8) . .
O3 C15 C16 C20 -0.8(11) . .
O2 C15 C16 C17 -1.5(12) . .
O3 C15 C16 C17 176.1(7) . .
C20 C16 C17 C18 1.7(13) . .
C15 C16 C17 C18 -175.3(8) . .
C19 N3 C18 C17 -2.5(14) . .
Cu1 N3 C18 C17 172.5(7) . .
C16 C17 C18 N3 0.0(15) . .
C18 N3 C19 C20 3.3(13) . .
Cu1 N3 C19 C20 -171.4(6) . .
C17 C16 C20 C19 -0.9(12) . .
C15 C16 C20 C19 175.9(7) . .
N3 C19 C20 C16 -1.6(13) . .
C25 N4 C21 C22 -2.3(18) . .
Cu2 N4 C21 C22 -179.3(9) . .
N4 C21 C22 C23 1.8(19) . .
C21 C22 C23 C24 0.5(15) . .
C21 C22 C23 C26 -179.6(9) . .
C22 C23 C24 C25 -2.2(13) . .
C26 C23 C24 C25 177.9(8) . .
C21 N4 C25 C24 0.5(14) . .
Cu2 N4 C25 C24 177.7(7) . .
C23 C24 C25 N4 1.7(14) . .
C22 C23 C26 O4 -173.4(9) . .
C24 C23 C26 O4 6.5(12) . .
C22 C23 C26 O5 3.9(11) . .
C24 C23 C26 O5 -176.2(7) . .
N1 C8 O1 C7 -0.1(8) . .
C9 C8 O1 C7 -178.3(6) . .
N2 C7 O1 C8 0.0(8) . .
C6 C7 O1 C8 -179.7(6) . .
O2 C15 O3 C14 2.3(11) . .
C16 C15 O3 C14 -175.3(6) . .
C13 C14 O3 C15 103.3(8) . .
C9 C14 O3 C15 -80.9(9) . .
O4 C26 O5 C1 -2.0(11) . .
C23 C26 O5 C1 -179.3(6) . .
C6 C1 O5 C26 -82.8(9) . .
C2 C1 O5 C26 102.1(8) . .
N4 Cu2 Cl1 Cu2 -88.8(2) . 5_665
N4 Cu2 Cl1 Cu2 88.8(2) 6 5_665
Cl3 Cu2 Cl1 Cu2 180.0 . 5_665
Cl1 Cu2 Cl1 Cu2 0.0 5_665 5_665
